data_8104956
loop_
_publ_author_name
'Li, Yameng'
'Xu, Yongquan'
'Zhang, Ziwen'
'Li, Nan'
'Bai, Xiaofan'
'He, Jingyu'
'Wu, Haixia'

_publ_section_title
;
 Crystal structure of
 2,2&#x2032;-(p-tolylazanediyl)bis(1-phenylethan-1-one), C23H21NO2
;
_journal_issue 1
_journal_name_full 'Zeitschrift f\"ur Kristallographie - New Crystal Structures'
_journal_page_first 41
_journal_page_last 43
_journal_paper_doi 10.1515/ncrs-2021-0388
_journal_volume 237
_journal_year 2022
_chemical_formula_moiety 'C23 H21 N O2'
_chemical_formula_sum 'C23 H21 N O2'
_chemical_formula_weight 343.41
_space_group_crystal_system monoclinic
_space_group_IT_number 15
_space_group_name_Hall '-C 2yc'
_space_group_name_H-M_alt 'C 1 2/c 1'
_atom_sites_solution_hydrogens geom
_atom_sites_solution_primary dual
_cell_angle_alpha 90
_cell_angle_beta 95.992(12)
_cell_angle_gamma 90
_cell_formula_units_Z 4
_cell_length_a 20.163(3)
_cell_length_b 10.1693(16)
_cell_length_c 8.8032(10)
_cell_measurement_reflns_used 1247
_cell_measurement_temperature 149.99(10)
_cell_measurement_theta_max 27.3200
_cell_measurement_theta_min 3.1450
_cell_volume 1795.2(4)
_computing_cell_refinement 'CrysAlisPro 1.171.38.43f (Rigaku OD, 2015)'
_computing_data_collection 'CrysAlisPro 1.171.38.43f (Rigaku OD, 2015)'
_computing_data_reduction 'CrysAlisPro 1.171.38.43f (Rigaku OD, 2015)'
_computing_molecular_graphics 'Olex2 1.5 (Dolomanov et al., 2009)'
_computing_publication_material 'Olex2 1.5 (Dolomanov et al., 2009)'
_computing_structure_refinement 'SHELXL 2018/3 (Sheldrick, 2015)'
_computing_structure_solution 'SHELXT  (Sheldrick, 2015)'
_diffrn_ambient_environment N~2~
_diffrn_ambient_temperature 149.99(10)
_diffrn_detector 'CCD plate'
_diffrn_detector_area_resol_mean 5.2684
_diffrn_detector_type AtlasS2
_diffrn_measured_fraction_theta_full 1.000
_diffrn_measured_fraction_theta_max 0.853
_diffrn_measurement_details
;
List of Runs (angles in degrees, time in seconds):

  # Type    Start    End  Width  t~exp~   \w     \q     \k     \f   Frames
--------------------------------------------------------------------------
  1  \w     25.00  63.00   1.00    7.00    --  -11.27  37.00 -90.00   38
  2  \w    -14.00  29.00   1.00    7.00    --   11.90   0.00  90.00   43
  3  \w    -14.00  30.00   1.00    7.00    --  -11.27 -99.00  90.00   44
  4  \w    -35.00  15.00   1.00    7.00    --  -11.27  37.00 -90.00   50
  5  \w     55.00  96.00   1.00    7.00    --   11.90-178.00  60.00   41
;
_diffrn_measurement_device 'four-circle diffractometer'
_diffrn_measurement_device_type 'SuperNova, Dual, Cu at zero, AtlasS2'
_diffrn_measurement_method '\w scans'
_diffrn_orient_matrix_type 'CrysAlisPro convention (1999,Acta A55,543-557)'
_diffrn_orient_matrix_UB_11 0.0330904000
_diffrn_orient_matrix_UB_12 0.0108061000
_diffrn_orient_matrix_UB_13 0.0335939000
_diffrn_orient_matrix_UB_21 -0.0067866000
_diffrn_orient_matrix_UB_22 0.0681466000
_diffrn_orient_matrix_UB_23 0.0055192000
_diffrn_orient_matrix_UB_31 -0.0105277000
_diffrn_orient_matrix_UB_32 -0.0099393000
_diffrn_orient_matrix_UB_33 0.0735411000
_diffrn_radiation_monochromator mirror
_diffrn_radiation_probe x-ray
_diffrn_radiation_type 'Mo K\a'
_diffrn_radiation_wavelength 0.71073
_diffrn_reflns_av_unetI/netI 0.0721
_diffrn_reflns_Laue_measured_fraction_full 1.000
_diffrn_reflns_Laue_measured_fraction_max 0.853
_diffrn_reflns_limit_h_max 25
_diffrn_reflns_limit_h_min -27
_diffrn_reflns_limit_k_max 12
_diffrn_reflns_limit_k_min 0
_diffrn_reflns_limit_l_max 12
_diffrn_reflns_limit_l_min 0
_diffrn_reflns_number 2111
_diffrn_reflns_point_group_measured_fraction_full 1.000
_diffrn_reflns_point_group_measured_fraction_max 0.853
_diffrn_reflns_theta_full 25.242
_diffrn_reflns_theta_max 29.375
_diffrn_reflns_theta_min 2.031
_diffrn_source 'micro-focus sealed X-ray tube'
_diffrn_source_type 'SuperNova (Mo) X-ray Source'
_exptl_absorpt_coefficient_mu 0.081
_exptl_absorpt_correction_T_max 1.00000
_exptl_absorpt_correction_T_min 0.42629
_exptl_absorpt_correction_type multi-scan
_exptl_absorpt_process_details
;
CrysAlisPro 1.171.38.43f (Rigaku Oxford Diffraction, 2015)
Empirical absorption correction using spherical harmonics,
 implemented in SCALE3 ABSPACK scaling algorithm.
;
_exptl_crystal_colour colourless
_exptl_crystal_colour_primary colourless
_exptl_crystal_density_diffrn 1.271
_exptl_crystal_description block
_exptl_crystal_F_000 728
_exptl_crystal_size_max 0.15
_exptl_crystal_size_mid 0.12
_exptl_crystal_size_min 0.1
_refine_diff_density_max 0.281
_refine_diff_density_min -0.211
_refine_diff_density_rms 0.062
_refine_ls_extinction_coef .
_refine_ls_extinction_method none
_refine_ls_goodness_of_fit_ref 1.062
_refine_ls_hydrogen_treatment constr
_refine_ls_matrix_type full
_refine_ls_number_parameters 122
_refine_ls_number_reflns 2111
_refine_ls_number_restraints 0
_refine_ls_restrained_S_all 1.062
_refine_ls_R_factor_all 0.0999
_refine_ls_R_factor_gt 0.0624
_refine_ls_shift/su_max 0.000
_refine_ls_shift/su_mean 0.000
_refine_ls_structure_factor_coef Fsqd
_refine_ls_weighting_details 'w=1/[\s^2^(Fo^2^)+(0.0458P)^2^+0.4436P] where P=(Fo^2^+2Fc^2^)/3'
_refine_ls_weighting_scheme calc
_refine_ls_wR_factor_gt 0.1177
_refine_ls_wR_factor_ref 0.1411
_reflns_Friedel_coverage 0.000
_reflns_Friedel_fraction_full .
_reflns_Friedel_fraction_max .
_reflns_number_gt 1425
_reflns_number_total 2111
_reflns_threshold_expression 'I > 2\s(I)'
_cod_data_source_file suppl_j_ncrs-2021-0388_suppl.cif
_cod_data_source_block tq02
_cod_database_code 8104956
_shelx_space_group_comment
;
The symmetry employed for this shelxl refinement is uniquely defined
by the following loop, which should always be used as a source of
symmetry information in preference to the above space-group names.
They are only intended as comments.
;
_shelx_estimated_absorpt_t_max 0.992
_shelx_estimated_absorpt_t_min 0.988
_olex2_refinement_description
;
1. Twinned data refinement
 Scales: 0.80882
 0.19118
2. Others
 Fixed Sof: H1A(0.5) H1B(0.5) H1C(0.5)
3.a Secondary CH2 refined with riding coordinates:
 C6(H6A,H6B)
3.b Aromatic/amide H refined with riding coordinates:
 C4(H4), C3(H3), C9(H9), C13(H13), C11(H11), C12(H12), C10(H10)
3.c Idealised Me refined as rotating group:
 C1(H1A,H1B,H1C)
;
_smtbx_masks_void_probe_radius 1.2
_smtbx_masks_void_truncation_radius 1.2

loop_
_space_group_symop_operation_xyz
'x, y, z'
'-x, y, -z+1/2'
'x+1/2, y+1/2, z'
'-x+1/2, y+1/2, -z+1/2'
'-x, -y, -z'
'x, -y, z-1/2'
'-x+1/2, -y+1/2, -z'
'x+1/2, -y+1/2, z-1/2'

loop_
_atom_site_label
_atom_site_type_symbol
_atom_site_fract_x
_atom_site_fract_y
_atom_site_fract_z
_atom_site_U_iso_or_equiv
_atom_site_adp_type
_atom_site_occupancy
_atom_site_site_symmetry_order
_atom_site_calc_flag
_atom_site_refinement_flags_posn
_atom_site_refinement_flags_adp
_atom_site_refinement_flags_occupancy
_atom_site_disorder_assembly
_atom_site_disorder_group
C1 C 0.500000 1.0609(3) 0.750000 0.0476(10) Uani 1 2 d S T P . .
H1A H 0.542913 1.092370 0.792123 0.071 Uiso 0.5 1 calc R U P A -1
H1B H 0.466430 1.092370 0.810699 0.071 Uiso 0.5 1 calc R U P A -1
H1C H 0.490657 1.092370 0.647178 0.071 Uiso 0.5 1 calc R U P A -1
C2 C 0.500000 0.9124(3) 0.750000 0.0289(7) Uani 1 2 d S T P . .
C3 C 0.54704(11) 0.8408(2) 0.6809(2) 0.0278(5) Uani 1 1 d . . . . .
H3 H 0.579037 0.885868 0.632481 0.033 Uiso 1 1 calc R U . . .
C4 C 0.54817(10) 0.7049(2) 0.6812(2) 0.0241(5) Uani 1 1 d . . . . .
H4 H 0.581198 0.660691 0.635253 0.029 Uiso 1 1 calc R U . . .
C5 C 0.500000 0.6328(3) 0.750000 0.0194(6) Uani 1 2 d S T P . .
C6 C 0.54436(10) 0.42012(19) 0.6661(2) 0.0222(5) Uani 1 1 d . . . . .
H6A H 0.556256 0.471462 0.580111 0.027 Uiso 1 1 calc R U . . .
H6B H 0.520915 0.342290 0.625783 0.027 Uiso 1 1 calc R U . . .
C7 C 0.60772(10) 0.3781(2) 0.7621(2) 0.0213(5) Uani 1 1 d . . . . .
C8 C 0.65091(10) 0.27674(19) 0.6994(2) 0.0225(5) Uani 1 1 d . . . . .
C9 C 0.70461(11) 0.2267(2) 0.7929(2) 0.0332(6) Uani 1 1 d . . . . .
H9 H 0.713725 0.258651 0.891864 0.040 Uiso 1 1 calc R U . . .
C10 C 0.74458(12) 0.1304(2) 0.7410(3) 0.0396(6) Uani 1 1 d . . . . .
H10 H 0.780408 0.097503 0.804850 0.047 Uiso 1 1 calc R U . . .
C11 C 0.73155(12) 0.0827(2) 0.5946(3) 0.0386(6) Uani 1 1 d . . . . .
H11 H 0.758561 0.017679 0.559449 0.046 Uiso 1 1 calc R U . . .
C12 C 0.67846(12) 0.1315(2) 0.5005(3) 0.0386(6) Uani 1 1 d . . . . .
H12 H 0.669769 0.099266 0.401513 0.046 Uiso 1 1 calc R U . . .
C13 C 0.63794(11) 0.2279(2) 0.5518(2) 0.0319(5) Uani 1 1 d . . . . .
H13 H 0.602031 0.260045 0.487664 0.038 Uiso 1 1 calc R U . . .
N1 N 0.500000 0.4970(2) 0.750000 0.0224(5) Uani 1 2 d S T P . .
O1 O 0.62217(7) 0.42488(14) 0.88885(15) 0.0305(4) Uani 1 1 d . . . . .

loop_
_atom_site_aniso_label
_atom_site_aniso_U_11
_atom_site_aniso_U_22
_atom_site_aniso_U_33
_atom_site_aniso_U_23
_atom_site_aniso_U_13
_atom_site_aniso_U_12
O1 0.0279(9) 0.0391(9) 0.0242(7) -0.0058(6) 0.0012(6) -0.0027(7)
N1 0.0219(13) 0.0166(13) 0.0294(12) 0.000 0.0057(10) 0.000
C5 0.0217(15) 0.0194(14) 0.0167(12) 0.000 -0.0005(11) 0.000
C7 0.0206(11) 0.0213(11) 0.0223(10) 0.0029(8) 0.0038(8) -0.0040(9)
C6 0.0235(11) 0.0190(11) 0.0241(10) -0.0004(8) 0.0031(8) 0.0000(9)
C8 0.0207(11) 0.0217(11) 0.0252(10) 0.0025(8) 0.0033(8) 0.0008(9)
C2 0.0409(19) 0.0220(16) 0.0228(14) 0.000 -0.0012(13) 0.000
C4 0.0262(12) 0.0220(11) 0.0241(10) -0.0019(8) 0.0022(8) -0.0028(9)
C3 0.0315(13) 0.0274(12) 0.0246(10) 0.0024(8) 0.0031(9) -0.0087(10)
C9 0.0282(12) 0.0418(14) 0.0285(11) 0.0002(9) -0.0026(9) 0.0063(11)
C13 0.0313(13) 0.0353(13) 0.0282(11) -0.0031(9) -0.0007(9) 0.0102(11)
C11 0.0344(14) 0.0331(14) 0.0492(14) -0.0002(11) 0.0084(11) 0.0117(12)
C12 0.0393(15) 0.0411(15) 0.0354(12) -0.0071(10) 0.0034(10) 0.0133(12)
C1 0.066(3) 0.0214(18) 0.055(2) 0.000 0.0068(19) 0.000
C10 0.0297(13) 0.0446(15) 0.0431(13) 0.0068(11) -0.0024(11) 0.0125(12)

loop_
_atom_type_symbol
_atom_type_description
_atom_type_scat_dispersion_real
_atom_type_scat_dispersion_imag
_atom_type_scat_source
C C 0.0033 0.0016 'International Tables Vol C Tables 4.2.6.8 and 6.1.1.4'
H H 0.0000 0.0000 'International Tables Vol C Tables 4.2.6.8 and 6.1.1.4'
N N 0.0061 0.0033 'International Tables Vol C Tables 4.2.6.8 and 6.1.1.4'
O O 0.0106 0.0060 'International Tables Vol C Tables 4.2.6.8 and 6.1.1.4'

loop_
_geom_angle_atom_site_label_1
_geom_angle_atom_site_label_2
_geom_angle_atom_site_label_3
_geom_angle
_geom_angle_site_symmetry_1
_geom_angle_site_symmetry_3
C5 N1 C6 122.69(11) . 2_656
C5 N1 C6 122.69(11) . .
C6 N1 C6 114.6(2) 2_656 .
N1 C5 C4 121.47(13) . .
N1 C5 C4 121.47(13) . 2_656
C4 C5 C4 117.1(3) . 2_656
O1 C7 C6 120.43(18) . .
O1 C7 C8 121.01(18) . .
C8 C7 C6 118.55(15) . .
N1 C6 C7 113.38(13) . .
N1 C6 H6A 108.9 . .
N1 C6 H6B 108.9 . .
C7 C6 H6A 108.9 . .
C7 C6 H6B 108.9 . .
H6A C6 H6B 107.7 . .
C9 C8 C7 118.89(17) . .
C9 C8 C13 118.9(2) . .
C13 C8 C7 122.21(18) . .
C3 C2 C3 116.6(3) . 2_656
C3 C2 C1 121.69(13) . .
C3 C2 C1 121.69(13) 2_656 .
C5 C4 H4 119.6 . .
C3 C4 C5 120.7(2) . .
C3 C4 H4 119.6 . .
C2 C3 H3 118.8 . .
C4 C3 C2 122.4(2) . .
C4 C3 H3 118.8 . .
C8 C9 H9 119.6 . .
C10 C9 C8 120.79(19) . .
C10 C9 H9 119.6 . .
C8 C13 H13 120.0 . .
C12 C13 C8 120.0(2) . .
C12 C13 H13 120.0 . .
C12 C11 H11 120.1 . .
C10 C11 H11 120.1 . .
C10 C11 C12 119.8(2) . .
C13 C12 H12 119.7 . .
C11 C12 C13 120.5(2) . .
C11 C12 H12 119.7 . .
C2 C1 H1A 109.5 . .
C2 C1 H1B 109.5 . .
C2 C1 H1C 109.5 . .
H1A C1 H1B 109.5 . .
H1A C1 H1C 109.5 . .
H1B C1 H1C 109.5 . .
C9 C10 H10 120.0 . .
C11 C10 C9 120.0(2) . .
C11 C10 H10 120.0 . .

loop_
_geom_bond_atom_site_label_1
_geom_bond_atom_site_label_2
_geom_bond_distance
_geom_bond_site_symmetry_2
O1 C7 1.220(2) .
N1 C5 1.381(3) .
N1 C6 1.447(2) 2_656
N1 C6 1.447(2) .
C5 C4 1.404(2) .
C5 C4 1.404(2) 2_656
C7 C6 1.518(3) .
C7 C8 1.492(3) .
C6 H6A 0.9700 .
C6 H6B 0.9700 .
C8 C9 1.387(3) .
C8 C13 1.390(3) .
C2 C3 1.386(3) 2_656
C2 C3 1.386(3) .
C2 C1 1.510(4) .
C4 H4 0.9300 .
C4 C3 1.383(3) .
C3 H3 0.9300 .
C9 H9 0.9300 .
C9 C10 1.377(3) .
C13 H13 0.9300 .
C13 C12 1.382(3) .
C11 H11 0.9300 .
C11 C12 1.376(3) .
C11 C10 1.376(3) .
C12 H12 0.9300 .
C1 H1A 0.9600 .
C1 H1B 0.9600 .
C1 H1C 0.9600 .
C10 H10 0.9300 .

loop_
_geom_torsion_atom_site_label_1
_geom_torsion_atom_site_label_2
_geom_torsion_atom_site_label_3
_geom_torsion_atom_site_label_4
_geom_torsion
_geom_torsion_site_symmetry_1
_geom_torsion_site_symmetry_2
_geom_torsion_site_symmetry_3
_geom_torsion_site_symmetry_4
O1 C7 C6 N1 -11.0(3) . . . .
O1 C7 C8 C9 6.1(3) . . . .
O1 C7 C8 C13 -175.9(2) . . . .
N1 C5 C4 C3 179.35(12) . . . .
C5 N1 C6 C7 94.98(15) . . . .
C5 C4 C3 C2 1.4(3) . . . .
C7 C8 C9 C10 178.1(2) . . . .
C7 C8 C13 C12 -178.3(2) . . . .
C6 N1 C5 C4 -6.87(12) 2_656 . . 2_656
C6 N1 C5 C4 -6.87(12) . . . .
C6 N1 C5 C4 173.13(12) 2_656 . . .
C6 N1 C5 C4 173.13(12) . . . 2_656
C6 N1 C6 C7 -85.01(15) 2_656 . . .
C6 C7 C8 C9 -172.61(18) . . . .
C6 C7 C8 C13 5.4(3) . . . .
C8 C7 C6 N1 167.81(17) . . . .
C8 C9 C10 C11 0.1(4) . . . .
C8 C13 C12 C11 0.3(4) . . . .
C4 C5 C4 C3 -0.65(12) 2_656 . . .
C3 C2 C3 C4 -0.68(13) 2_656 . . .
C9 C8 C13 C12 -0.3(3) . . . .
C13 C8 C9 C10 0.1(3) . . . .
C12 C11 C10 C9 -0.1(4) . . . .
C1 C2 C3 C4 179.33(13) . . . .
C10 C11 C12 C13 -0.1(4) . . . .
